data_4102566
loop_
_publ_author_name
'Porino Va'
'Erica L. Campbell'
'William M. Robertson'
'Dale L. Boger'

_publ_section_title
;
 Total Synthesis and Evaluation of a Key Series of C5-Substituted
 Vinblastine Derivatives
;
_journal_name_full 'Journal of the American Chemical Society'
_journal_page_first 8489
_journal_page_last 8495
_journal_paper_doi 10.1021/ja1027748
_journal_volume 132
_journal_year 2010
_chemical_formula_sum 'C24 H30 N2 O4 S'
_chemical_formula_weight 442.56
_chemical_name_systematic
; 
 ? 
;
_space_group_IT_number 19
_symmetry_cell_setting orthorhombic
_symmetry_space_group_name_Hall 'P 2ac 2ab'
_symmetry_space_group_name_H-M 'P 21 21 21'
_atom_sites_solution_hydrogens geom
_atom_sites_solution_primary direct
_atom_sites_solution_secondary difmap
_audit_creation_method SHELXL-97
_cell_angle_alpha 90.00
_cell_angle_beta 90.00
_cell_angle_gamma 90.00
_cell_formula_units_Z 4
_cell_length_a 10.547(2)
_cell_length_b 12.693(3)
_cell_length_c 17.130(3)
_cell_measurement_temperature 296(2)
_cell_volume 2293.2(8)
_computing_structure_refinement 'SHELXL-97 (Sheldrick, 1997)'
_computing_structure_solution 'SHELXS-97 (Sheldrick, 1990)'
_diffrn_ambient_temperature 296(2)
_diffrn_measured_fraction_theta_full 1.000
_diffrn_measured_fraction_theta_max 1.000
_diffrn_radiation_monochromator graphite
_diffrn_radiation_source 'fine-focus sealed tube'
_diffrn_radiation_type MoK\a
_diffrn_radiation_wavelength 0.71073
_diffrn_reflns_av_R_equivalents 0.0353
_diffrn_reflns_av_sigmaI/netI 0.0308
_diffrn_reflns_limit_h_max 12
_diffrn_reflns_limit_h_min -12
_diffrn_reflns_limit_k_max 14
_diffrn_reflns_limit_k_min -15
_diffrn_reflns_limit_l_max 19
_diffrn_reflns_limit_l_min -20
_diffrn_reflns_number 17022
_diffrn_reflns_theta_full 25.00
_diffrn_reflns_theta_max 25.00
_diffrn_reflns_theta_min 2.00
_exptl_absorpt_coefficient_mu 0.174
_exptl_absorpt_correction_T_max 0.9795
_exptl_absorpt_correction_T_min 0.9628
_exptl_crystal_density_diffrn 1.282
_exptl_crystal_density_method 'not measured'
_exptl_crystal_F_000 944
_exptl_crystal_size_max 0.22
_exptl_crystal_size_mid 0.15
_exptl_crystal_size_min 0.12
_refine_diff_density_max 0.244
_refine_diff_density_min -0.173
_refine_diff_density_rms 0.042
_refine_ls_abs_structure_details 'Flack H D (1983), Acta Cryst. A39, 876-881'
_refine_ls_abs_structure_Flack 0.10(10)
_refine_ls_extinction_method none
_refine_ls_goodness_of_fit_ref 1.036
_refine_ls_hydrogen_treatment mixed
_refine_ls_matrix_type full
_refine_ls_number_parameters 284
_refine_ls_number_reflns 4049
_refine_ls_number_restraints 0
_refine_ls_restrained_S_all 1.036
_refine_ls_R_factor_all 0.0524
_refine_ls_R_factor_gt 0.0446
_refine_ls_shift/su_max 0.030
_refine_ls_shift/su_mean 0.001
_refine_ls_structure_factor_coef Fsqd
_refine_ls_weighting_details 'calc w=1/[\s^2^(Fo^2^)+(0.0480P)^2^+0.5400P] where P=(Fo^2^+2Fc^2^)/3'
_refine_ls_weighting_scheme calc
_refine_ls_wR_factor_gt 0.0972
_refine_ls_wR_factor_ref 0.1012
_reflns_number_gt 3547
_reflns_number_total 4049
_reflns_threshold_expression >2sigma(I)
_cod_data_source_file ja1027748_si_004.cif
_cod_data_source_block posu
_cod_original_cell_volume 2293.1(8)
_cod_database_code 4102566

loop_
_symmetry_equiv_pos_as_xyz
'x, y, z'
'-x+1/2, -y, z+1/2'
'-x, y+1/2, -z+1/2'
'x+1/2, -y+1/2, -z'

loop_
_atom_site_label
_atom_site_type_symbol
_atom_site_fract_x
_atom_site_fract_y
_atom_site_fract_z
_atom_site_U_iso_or_equiv
_atom_site_adp_type
_atom_site_occupancy
_atom_site_symmetry_multiplicity
_atom_site_calc_flag
_atom_site_refinement_flags
S1 S 0.26969(9) 0.10151(6) 0.16675(5) 0.0677(3) Uani 1 1 d .
O1 O -0.03092(15) 0.35585(12) 0.09505(10) 0.0388(4) Uani 1 1 d .
O2 O 0.47967(17) 0.70143(13) -0.09276(10) 0.0474(4) Uani 1 1 d .
O3 O -0.2425(2) 0.56458(18) 0.05308(14) 0.0762(7) Uani 1 1 d .
O4 O -0.25857(16) 0.42460(15) 0.13065(11) 0.0541(5) Uani 1 1 d .
N1 N 0.06260(19) 0.58344(16) -0.01821(12) 0.0408(5) Uani 1 1 d .
N2 N 0.16603(19) 0.26595(15) 0.09927(12) 0.0383(5) Uani 1 1 d .
C1 C 0.3594(2) 0.44457(19) -0.02839(15) 0.0396(6) Uani 1 1 d .
H1 H 0.3870 0.3759 -0.0199 0.047 Uiso 1 1 calc R
C2 C 0.4451(3) 0.5206(2) -0.05352(15) 0.0425(6) Uani 1 1 d .
H2 H 0.5299 0.5034 -0.0611 0.051 Uiso 1 1 calc R
C3 C 0.4028(2) 0.6215(2) -0.06696(14) 0.0391(6) Uani 1 1 d .
C4 C 0.2761(2) 0.6498(2) -0.05666(14) 0.0389(6) Uani 1 1 d .
H4 H 0.2486 0.7182 -0.0662 0.047 Uiso 1 1 calc R
C5 C 0.1929(2) 0.57249(19) -0.03171(13) 0.0357(6) Uani 1 1 d .
C6 C 0.2345(2) 0.46986(18) -0.01598(13) 0.0340(5) Uani 1 1 d .
C7 C 0.1238(2) 0.40317(19) 0.00779(14) 0.0354(5) Uani 1 1 d .
C8 C 0.0091(2) 0.47983(18) -0.00095(14) 0.0382(6) Uani 1 1 d .
H8 H -0.0469 0.4568 -0.0432 0.046 Uiso 1 1 calc R
C9 C -0.0568(2) 0.4654(2) 0.08008(15) 0.0400(6) Uani 1 1 d .
C10 C 0.0167(2) 0.5219(2) 0.14536(14) 0.0402(6) Uani 1 1 d .
H10A H -0.0357 0.5317 0.1913 0.048 Uiso 1 1 calc R
H10B H 0.0479 0.5898 0.1280 0.048 Uiso 1 1 calc R
C11 C 0.1273(2) 0.44465(19) 0.16187(14) 0.0382(6) Uani 1 1 d .
C12 C 0.1069(2) 0.36720(18) 0.09367(14) 0.0354(6) Uani 1 1 d .
C13 C 0.1179(3) 0.2952(2) -0.03394(14) 0.0422(6) Uani 1 1 d .
H13A H 0.0307 0.2752 -0.0442 0.051 Uiso 1 1 calc R
H13B H 0.1636 0.2976 -0.0831 0.051 Uiso 1 1 calc R
C14 C 0.1800(3) 0.21766(19) 0.02202(15) 0.0415(6) Uani 1 1 d .
H14A H 0.1376 0.1498 0.0201 0.050 Uiso 1 1 calc R
H14B H 0.2688 0.2079 0.0092 0.050 Uiso 1 1 calc R
C15 C 0.2047(2) 0.2208(2) 0.16595(17) 0.0455(6) Uani 1 1 d .
C16 C 0.1907(3) 0.2839(2) 0.23964(16) 0.0557(8) Uani 1 1 d .
H16A H 0.2739 0.3092 0.2550 0.067 Uiso 1 1 calc R
H16B H 0.1607 0.2375 0.2806 0.067 Uiso 1 1 calc R
C17 C 0.1011(3) 0.3782(2) 0.23440(16) 0.0487(7) Uani 1 1 d .
H17A H 0.0142 0.3532 0.2329 0.058 Uiso 1 1 calc R
H17B H 0.1109 0.4216 0.2806 0.058 Uiso 1 1 calc R
C18 C 0.6107(3) 0.6792(2) -0.1014(2) 0.0613(8) Uani 1 1 d .
H18A H 0.6437 0.6525 -0.0530 0.074 Uiso 1 1 calc R
H18B H 0.6550 0.7425 -0.1153 0.074 Uiso 1 1 calc R
H18C H 0.6222 0.6274 -0.1416 0.074 Uiso 1 1 calc R
C19 C -0.0119(3) 0.6544(2) -0.06586(18) 0.0569(8) Uani 1 1 d .
H19A H 0.0243 0.7238 -0.0637 0.068 Uiso 1 1 calc R
H19B H -0.0973 0.6566 -0.0466 0.068 Uiso 1 1 calc R
H19C H -0.0119 0.6300 -0.1189 0.068 Uiso 1 1 calc R
C20 C -0.1964(2) 0.4903(2) 0.08470(17) 0.0451(7) Uani 1 1 d .
C21 C -0.3885(3) 0.4523(3) 0.14777(19) 0.0660(9) Uani 1 1 d .
H21A H -0.3905 0.5172 0.1765 0.079 Uiso 1 1 calc R
H21B H -0.4268 0.3974 0.1783 0.079 Uiso 1 1 calc R
H21C H -0.4346 0.4606 0.0998 0.079 Uiso 1 1 calc R
C22 C 0.2557(3) 0.5004(2) 0.16648(16) 0.0461(6) Uani 1 1 d .
H22A H 0.2680 0.5414 0.1193 0.055 Uiso 1 1 calc R
H22B H 0.3223 0.4477 0.1686 0.055 Uiso 1 1 calc R
C23 C 0.2685(3) 0.5737(3) 0.23760(18) 0.0660(9) Uani 1 1 d .
H23A H 0.1900 0.6125 0.2441 0.079 Uiso 1 1 calc R
H23B H 0.2809 0.5311 0.2840 0.079 Uiso 1 1 calc R
C24 C 0.3766(4) 0.6508(3) 0.2307(3) 0.0934(13) Uani 1 1 d .
H24A H 0.4554 0.6131 0.2289 0.112 Uiso 1 1 calc R
H24B H 0.3763 0.6971 0.2750 0.112 Uiso 1 1 calc R
H24C H 0.3668 0.6914 0.1838 0.112 Uiso 1 1 calc R

loop_
_atom_site_aniso_label
_atom_site_aniso_U_11
_atom_site_aniso_U_22
_atom_site_aniso_U_33
_atom_site_aniso_U_23
_atom_site_aniso_U_13
_atom_site_aniso_U_12
S1 0.0866(6) 0.0527(4) 0.0637(5) 0.0098(4) -0.0015(5) 0.0287(4)
O1 0.0372(9) 0.0358(9) 0.0434(10) 0.0019(8) 0.0031(8) -0.0008(8)
O2 0.0478(10) 0.0401(9) 0.0544(11) 0.0091(9) -0.0015(9) -0.0071(9)
O3 0.0470(13) 0.0816(16) 0.1000(19) 0.0322(14) 0.0006(11) 0.0162(12)
O4 0.0400(10) 0.0600(12) 0.0622(12) 0.0017(10) 0.0118(9) 0.0047(10)
N1 0.0420(12) 0.0382(12) 0.0423(12) 0.0086(10) 0.0013(9) 0.0083(10)
N2 0.0450(12) 0.0354(11) 0.0344(11) 0.0017(10) 0.0016(9) 0.0038(9)
C1 0.0432(14) 0.0334(13) 0.0421(14) 0.0045(11) -0.0009(11) 0.0067(11)
C2 0.0386(14) 0.0459(15) 0.0430(15) 0.0077(12) -0.0004(11) 0.0020(12)
C3 0.0466(14) 0.0396(15) 0.0311(13) 0.0032(11) -0.0041(11) -0.0037(12)
C4 0.0516(15) 0.0329(13) 0.0320(13) 0.0034(11) -0.0016(11) 0.0047(12)
C5 0.0428(14) 0.0380(14) 0.0263(12) -0.0025(11) -0.0014(10) 0.0045(11)
C6 0.0435(13) 0.0346(13) 0.0238(11) -0.0014(10) -0.0021(10) 0.0039(11)
C7 0.0399(13) 0.0345(13) 0.0318(12) -0.0031(11) -0.0004(10) 0.0038(11)
C8 0.0411(14) 0.0364(13) 0.0371(14) -0.0005(12) -0.0049(11) 0.0000(11)
C9 0.0399(14) 0.0396(14) 0.0407(15) 0.0006(12) -0.0008(11) 0.0019(11)
C10 0.0416(14) 0.0398(14) 0.0393(15) -0.0008(11) 0.0059(11) 0.0011(11)
C11 0.0428(13) 0.0400(14) 0.0320(12) -0.0001(12) 0.0025(11) 0.0062(11)
C12 0.0352(12) 0.0334(13) 0.0377(14) 0.0021(11) -0.0005(11) 0.0005(10)
C13 0.0458(15) 0.0453(15) 0.0355(14) -0.0050(12) -0.0015(11) 0.0007(13)
C14 0.0452(14) 0.0342(14) 0.0452(15) -0.0043(12) 0.0048(12) -0.0040(12)
C15 0.0461(14) 0.0453(15) 0.0451(15) 0.0069(13) 0.0015(13) 0.0008(12)
C16 0.076(2) 0.0541(18) 0.0369(16) 0.0059(14) -0.0023(14) 0.0115(16)
C17 0.0613(18) 0.0482(17) 0.0367(15) 0.0032(13) 0.0049(13) 0.0028(14)
C18 0.0478(16) 0.0581(19) 0.078(2) 0.0149(17) -0.0050(16) -0.0120(15)
C19 0.0562(17) 0.0538(17) 0.0607(18) 0.0143(15) -0.0001(15) 0.0141(15)
C20 0.0406(14) 0.0466(16) 0.0481(16) -0.0041(14) -0.0025(13) 0.0015(13)
C21 0.0436(16) 0.084(2) 0.070(2) -0.0133(18) 0.0129(14) -0.0005(16)
C22 0.0465(15) 0.0511(15) 0.0406(14) -0.0055(13) -0.0063(13) 0.0009(12)
C23 0.071(2) 0.080(2) 0.0473(17) -0.0117(16) -0.0056(15) -0.0195(19)
C24 0.084(3) 0.100(3) 0.096(3) -0.041(3) -0.006(2) -0.008(3)

loop_
_atom_type_symbol
_atom_type_description
_atom_type_scat_dispersion_real
_atom_type_scat_dispersion_imag
_atom_type_scat_source
C C 0.0033 0.0016 'International Tables Vol C Tables 4.2.6.8 and 6.1.1.4'
H H 0.0000 0.0000 'International Tables Vol C Tables 4.2.6.8 and 6.1.1.4'
N N 0.0061 0.0033 'International Tables Vol C Tables 4.2.6.8 and 6.1.1.4'
O O 0.0106 0.0060 'International Tables Vol C Tables 4.2.6.8 and 6.1.1.4'
S S 0.1246 0.1234 'International Tables Vol C Tables 4.2.6.8 and 6.1.1.4'

loop_
_geom_angle_atom_site_label_1
_geom_angle_atom_site_label_2
_geom_angle_atom_site_label_3
_geom_angle
C9 O1 C12 95.21(17)
C3 O2 C18 117.5(2)
C20 O4 C21 116.0(2)
C5 N1 C19 120.1(2)
C5 N1 C8 108.83(19)
C19 N1 C8 117.7(2)
C15 N2 C12 124.9(2)
C15 N2 C14 124.0(2)
C12 N2 C14 111.02(19)
C6 C1 C2 120.6(2)
C3 C2 C1 119.1(2)
O2 C3 C2 123.4(2)
O2 C3 C4 114.6(2)
C2 C3 C4 122.0(2)
C5 C4 C3 117.6(2)
C4 C5 C6 121.3(2)
C4 C5 N1 127.1(2)
C6 C5 N1 111.6(2)
C1 C6 C5 119.2(2)
C1 C6 C7 131.1(2)
C5 C6 C7 109.5(2)
C6 C7 C13 114.0(2)
C6 C7 C12 120.9(2)
C13 C7 C12 99.96(18)
C6 C7 C8 103.03(18)
C13 C7 C8 118.5(2)
C12 C7 C8 100.70(19)
N1 C8 C7 106.38(19)
N1 C8 C9 117.2(2)
C7 C8 C9 100.75(19)
O1 C9 C20 112.2(2)
O1 C9 C10 103.00(19)
C20 C9 C10 110.9(2)
O1 C9 C8 100.78(18)
C20 C9 C8 117.2(2)
C10 C9 C8 111.5(2)
C9 C10 C11 102.56(19)
C17 C11 C22 112.0(2)
C17 C11 C12 103.81(19)
C22 C11 C12 117.3(2)
C17 C11 C10 111.2(2)
C22 C11 C10 112.5(2)
C12 C11 C10 99.17(19)
N2 C12 O1 110.13(19)
N2 C12 C11 117.4(2)
O1 C12 C11 100.96(18)
N2 C12 C7 106.12(19)
O1 C12 C7 99.13(18)
C11 C12 C7 120.99(19)
C14 C13 C7 105.35(19)
N2 C14 C13 104.79(19)
N2 C15 C16 117.3(2)
N2 C15 S1 121.4(2)
C16 C15 S1 121.3(2)
C15 C16 C17 115.4(2)
C11 C17 C16 111.6(2)
O3 C20 O4 124.6(3)
O3 C20 C9 122.7(3)
O4 C20 C9 112.6(2)
C11 C22 C23 113.4(2)
C24 C23 C22 113.4(3)

loop_
_geom_bond_atom_site_label_1
_geom_bond_atom_site_label_2
_geom_bond_distance
S1 C15 1.662(3)
O1 C9 1.440(3)
O1 C12 1.460(3)
O2 C3 1.372(3)
O2 C18 1.419(3)
O3 C20 1.192(3)
O4 C20 1.321(3)
O4 C21 1.445(3)
N1 C5 1.400(3)
N1 C19 1.447(3)
N1 C8 1.461(3)
N2 C15 1.341(3)
N2 C12 1.432(3)
N2 C14 1.466(3)
C1 C6 1.372(3)
C1 C2 1.390(3)
C2 C3 1.376(4)
C3 C4 1.394(4)
C4 C5 1.384(3)
C5 C6 1.401(3)
C6 C7 1.499(3)
C7 C13 1.547(3)
C7 C12 1.551(3)
C7 C8 1.559(3)
C8 C9 1.563(4)
C9 C20 1.508(4)
C9 C10 1.538(3)
C10 C11 1.550(3)
C11 C17 1.527(4)
C11 C22 1.530(4)
C11 C12 1.542(3)
C13 C14 1.522(3)
C15 C16 1.502(4)
C16 C17 1.528(4)
C22 C23 1.539(4)
C23 C24 1.507(5)

loop_
_geom_torsion_atom_site_label_1
_geom_torsion_atom_site_label_2
_geom_torsion_atom_site_label_3
_geom_torsion_atom_site_label_4
_geom_torsion
C6 C1 C2 C3 -0.9(4)
C18 O2 C3 C2 -3.8(4)
C18 O2 C3 C4 177.4(2)
C1 C2 C3 O2 -179.1(2)
C1 C2 C3 C4 -0.5(4)
O2 C3 C4 C5 179.2(2)
C2 C3 C4 C5 0.4(4)
C3 C4 C5 C6 1.1(3)
C3 C4 C5 N1 -179.6(2)
C19 N1 C5 C4 33.8(4)
C8 N1 C5 C4 173.8(2)
C19 N1 C5 C6 -146.8(2)
C8 N1 C5 C6 -6.8(3)
C2 C1 C6 C5 2.4(4)
C2 C1 C6 C7 177.4(2)
C4 C5 C6 C1 -2.5(3)
N1 C5 C6 C1 178.1(2)
C4 C5 C6 C7 -178.5(2)
N1 C5 C6 C7 2.0(3)
C1 C6 C7 C13 -42.5(4)
C5 C6 C7 C13 133.0(2)
C1 C6 C7 C12 76.6(3)
C5 C6 C7 C12 -107.9(2)
C1 C6 C7 C8 -172.2(2)
C5 C6 C7 C8 3.2(2)
C5 N1 C8 C7 8.6(3)
C19 N1 C8 C7 149.6(2)
C5 N1 C8 C9 120.3(2)
C19 N1 C8 C9 -98.7(3)
C6 C7 C8 N1 -7.0(2)
C13 C7 C8 N1 -133.9(2)
C12 C7 C8 N1 118.4(2)
C6 C7 C8 C9 -129.77(19)
C13 C7 C8 C9 103.4(2)
C12 C7 C8 C9 -4.3(2)
C12 O1 C9 C20 -174.3(2)
C12 O1 C9 C10 -55.0(2)
C12 O1 C9 C8 60.2(2)
N1 C8 C9 O1 -148.7(2)
C7 C8 C9 O1 -33.8(2)
N1 C8 C9 C20 89.3(3)
C7 C8 C9 C20 -155.9(2)
N1 C8 C9 C10 -39.9(3)
C7 C8 C9 C10 74.9(2)
O1 C9 C10 C11 28.6(2)
C20 C9 C10 C11 148.9(2)
C8 C9 C10 C11 -78.7(2)
C9 C10 C11 C17 -100.4(2)
C9 C10 C11 C22 133.1(2)
C9 C10 C11 C12 8.4(2)
C15 N2 C12 O1 -93.7(3)
C14 N2 C12 O1 86.7(2)
C15 N2 C12 C11 21.0(3)
C14 N2 C12 C11 -158.6(2)
C15 N2 C12 C7 159.9(2)
C14 N2 C12 C7 -19.7(3)
C9 O1 C12 N2 -174.03(19)
C9 O1 C12 C11 61.2(2)
C9 O1 C12 C7 -63.03(19)
C17 C11 C12 N2 -47.6(3)
C22 C11 C12 N2 76.4(3)
C10 C11 C12 N2 -162.2(2)
C17 C11 C12 O1 72.1(2)
C22 C11 C12 O1 -163.9(2)
C10 C11 C12 O1 -42.5(2)
C17 C11 C12 C7 179.8(2)
C22 C11 C12 C7 -56.1(3)
C10 C11 C12 C7 65.2(3)
C6 C7 C12 N2 -93.0(2)
C13 C7 C12 N2 32.9(2)
C8 C7 C12 N2 154.64(18)
C6 C7 C12 O1 152.9(2)
C13 C7 C12 O1 -81.3(2)
C8 C7 C12 O1 40.5(2)
C6 C7 C12 C11 44.1(3)
C13 C7 C12 C11 170.0(2)
C8 C7 C12 C11 -68.2(3)
C6 C7 C13 C14 96.1(2)
C12 C7 C13 C14 -34.3(2)
C8 C7 C13 C14 -142.4(2)
C15 N2 C14 C13 177.6(2)
C12 N2 C14 C13 -2.8(3)
C7 C13 C14 N2 24.1(3)
C12 N2 C15 C16 -3.3(4)
C14 N2 C15 C16 176.2(2)
C12 N2 C15 S1 178.61(19)
C14 N2 C15 S1 -1.8(3)
N2 C15 C16 C17 16.7(4)
S1 C15 C16 C17 -165.2(2)
C22 C11 C17 C16 -67.8(3)
C12 C11 C17 C16 59.7(3)
C10 C11 C17 C16 165.4(2)
C15 C16 C17 C11 -47.7(3)
C21 O4 C20 O3 -5.5(4)
C21 O4 C20 C9 170.9(2)
O1 C9 C20 O3 -157.3(3)
C10 C9 C20 O3 88.2(3)
C8 C9 C20 O3 -41.4(4)
O1 C9 C20 O4 26.3(3)
C10 C9 C20 O4 -88.3(3)
C8 C9 C20 O4 142.2(2)
C17 C11 C22 C23 -58.6(3)
C12 C11 C22 C23 -178.4(2)
C10 C11 C22 C23 67.5(3)
C11 C22 C23 C24 -163.6(3)
